data_7109405
loop_
_publ_author_name
'Fan Yang'
'Zhigang Wang'
'Feijie Song'
'Xingyan Liu'
'Jingbo Lan'
'Jingsong You'

_publ_section_title
;
 One-step synthesis of imidazoline-containing macrocycles and their
 complexation with fullerenes C60 and C70
;
_journal_name_full Chem.Commun.
_journal_page_first 5975
_journal_paper_doi 10.1039/c3cc42640h
_journal_volume 49
_journal_year 2013
_chemical_absolute_configuration unk
_chemical_formula_moiety 'C72 H72 N8'
_chemical_formula_sum 'C72 H72 N8'
_chemical_formula_weight 1049.38
_space_group_IT_number 4
_symmetry_cell_setting monoclinic
_symmetry_space_group_name_Hall 'P 2yb'
_symmetry_space_group_name_H-M 'P 1 21 1'
_atom_sites_solution_hydrogens geom
_atom_sites_solution_primary direct
_atom_sites_solution_secondary difmap
_audit_creation_method SHELXL-97
_cell_angle_alpha 90.00
_cell_angle_beta 97.335(6)
_cell_angle_gamma 90.00
_cell_formula_units_Z 2
_cell_length_a 12.1030(11)
_cell_length_b 21.0076(13)
_cell_length_c 16.8156(9)
_cell_measurement_temperature 110(2)
_cell_volume 4240.5(5)
_computing_molecular_graphics
;
OLEX2: a complete structure solution, refinement and analysis program. Dolomanov et al., J. Appl. Cryst. (2009). 42, 339-341
;
_computing_publication_material
;
OLEX2: a complete structure solution, refinement and analysis program. Dolomanov et al., J. Appl. Cryst. (2009). 42, 339-341
;
_computing_structure_refinement 'SHELXL-97 (Sheldrick, 1997)'
_computing_structure_solution 'SHELXS-97 (Sheldrick, 1990)'
_diffrn_ambient_temperature 110.0
_diffrn_measured_fraction_theta_full 0.993
_diffrn_measured_fraction_theta_max 0.993
_diffrn_radiation_monochromator graphite
_diffrn_radiation_source 'fine-focus sealed tube'
_diffrn_radiation_type MoK\a
_diffrn_radiation_wavelength 0.71073
_diffrn_reflns_av_R_equivalents 0.0757
_diffrn_reflns_av_sigmaI/netI 0.2906
_diffrn_reflns_limit_h_max 5
_diffrn_reflns_limit_h_min -15
_diffrn_reflns_limit_k_max 16
_diffrn_reflns_limit_k_min -26
_diffrn_reflns_limit_l_max 21
_diffrn_reflns_limit_l_min -21
_diffrn_reflns_number 18820
_diffrn_reflns_theta_full 26.37
_diffrn_reflns_theta_max 26.37
_diffrn_reflns_theta_min 2.76
_exptl_absorpt_coefficient_mu 0.049
_exptl_absorpt_correction_T_max 0.9923
_exptl_absorpt_correction_T_min 0.9771
_exptl_absorpt_correction_type none
_exptl_crystal_colour yellow
_exptl_crystal_density_diffrn 0.822
_exptl_crystal_density_method 'not measured'
_exptl_crystal_description block
_exptl_crystal_F_000 1120
_exptl_crystal_size_max 0.48
_exptl_crystal_size_mid 0.40
_exptl_crystal_size_min 0.16
_refine_diff_density_max 0.178
_refine_diff_density_min -0.143
_refine_diff_density_rms 0.034
_refine_ls_abs_structure_details 'Flack H D (1983), Acta Cryst. A39, 876-881'
_refine_ls_abs_structure_Flack -1(3)
_refine_ls_extinction_method none
_refine_ls_goodness_of_fit_ref 0.697
_refine_ls_hydrogen_treatment constr
_refine_ls_matrix_type full
_refine_ls_number_parameters 731
_refine_ls_number_reflns 13037
_refine_ls_number_restraints 1
_refine_ls_restrained_S_all 0.697
_refine_ls_R_factor_all 0.1635
_refine_ls_R_factor_gt 0.0671
_refine_ls_shift/su_max 0.000
_refine_ls_shift/su_mean 0.000
_refine_ls_structure_factor_coef Fsqd
_refine_ls_weighting_details
;
calc w=1/[\s^2^(Fo^2^)+(0.0661P)^2^+0.0000P] where P=(Fo^2^+2Fc^2^)/3
;
_refine_ls_weighting_scheme calc
_refine_ls_wR_factor_gt 0.1354
_refine_ls_wR_factor_ref 0.1544
_reflns_number_gt 4035
_reflns_number_total 13037
_reflns_threshold_expression >2sigma(I)
_cod_data_source_file c3cc42640h.txt
_cod_data_source_block 1001123
_cod_database_code 7109405

loop_
_space_group_symop_id
_space_group_symop_operation_xyz
1 'x, y, z'
2 '-x, y+1/2, -z'

loop_
_atom_site_label
_atom_site_type_symbol
_atom_site_fract_x
_atom_site_fract_y
_atom_site_fract_z
_atom_site_U_iso_or_equiv
_atom_site_adp_type
_atom_site_occupancy
_atom_site_symmetry_multiplicity
_atom_site_calc_flag
_atom_site_refinement_flags
N1 N -0.7689(4) 0.14500(18) -0.3348(2) 0.0593(13) Uani 1 1 d .
N2 N -0.8513(4) 0.21022(18) -0.2511(2) 0.0594(13) Uani 1 1 d .
N3 N -1.3810(6) -0.1812(3) -0.0332(4) 0.115(3) Uani 1 1 d .
N4 N -1.2307(6) -0.2460(3) -0.0066(3) 0.097(2) Uani 1 1 d .
N5 N -0.5968(6) -0.5146(2) -0.1300(3) 0.0717(15) Uani 1 1 d .
N6 N -0.4218(5) -0.5270(2) -0.1536(3) 0.091(2) Uani 1 1 d .
N7 N -0.6734(4) -0.30057(18) -0.7657(2) 0.0607(13) Uani 1 1 d .
N8 N -0.6479(4) -0.20359(18) -0.71000(19) 0.0512(12) Uani 1 1 d .
C1 C -0.7122(5) 0.2058(2) -0.3388(3) 0.0598(16) Uani 1 1 d .
H1B H -0.7090 0.2187 -0.3951 0.072 Uiso 1 1 calc R
H1A H -0.6355 0.2040 -0.3102 0.072 Uiso 1 1 calc R
C2 C -0.7846(4) 0.2505(2) -0.2976(3) 0.0550(15) Uani 1 1 d .
H2 H -0.8359 0.2733 -0.3395 0.066 Uiso 1 1 calc R
C3 C -0.8448(5) 0.1535(2) -0.2789(3) 0.0537(15) Uani 1 1 d .
C4 C -0.9061(5) 0.0986(2) -0.2457(2) 0.0508(15) Uani 1 1 d .
C5 C -1.0160(5) 0.1088(2) -0.2362(3) 0.0550(15) Uani 1 1 d .
H5 H -1.0511 0.1482 -0.2515 0.066 Uiso 1 1 calc R
C6 C -1.0733(5) 0.0613(2) -0.2043(3) 0.0586(16) Uani 1 1 d .
H6 H -1.1497 0.0679 -0.1992 0.070 Uiso 1 1 calc R
C7 C -1.0232(5) 0.0016(2) -0.1782(3) 0.0509(14) Uani 1 1 d .
C8 C -0.9130(5) -0.0042(2) -0.1898(3) 0.0580(15) Uani 1 1 d .
H8 H -0.8747 -0.0421 -0.1720 0.070 Uiso 1 1 calc R
C9 C -0.8548(5) 0.0421(2) -0.2259(3) 0.0536(15) Uani 1 1 d .
H9 H -0.7808 0.0345 -0.2367 0.064 Uiso 1 1 calc R
C10 C -1.0850(5) -0.0484(2) -0.1423(3) 0.0463(14) Uani 1 1 d .
C11 C -1.1953(6) -0.0580(3) -0.1697(3) 0.0726(19) Uani 1 1 d .
H11 H -1.2292 -0.0321 -0.2124 0.087 Uiso 1 1 calc R
C12 C -1.2599(6) -0.1040(3) -0.1379(4) 0.079(2) Uani 1 1 d .
H12 H -1.3365 -0.1097 -0.1572 0.095 Uiso 1 1 calc R
C13 C -1.2047(7) -0.1424(3) -0.0743(4) 0.079(2) Uani 1 1 d .
C14 C -1.0944(6) -0.1300(3) -0.0473(3) 0.0686(19) Uani 1 1 d .
H14 H -1.0584 -0.1537 -0.0033 0.082 Uiso 1 1 calc R
C15 C -1.0362(5) -0.0854(2) -0.0813(3) 0.0527(15) Uani 1 1 d .
H15 H -0.9595 -0.0796 -0.0623 0.063 Uiso 1 1 calc R
C16 C -1.2803(7) -0.1906(3) -0.0390(4) 0.081(2) Uani 1 1 d .
C17 C -1.4226(8) -0.2385(4) 0.0004(5) 0.115(3) Uani 1 1 d .
H17 H -1.4632 -0.2267 0.0465 0.139 Uiso 1 1 calc R
C18 C -1.3234(8) -0.2777(4) 0.0306(4) 0.123(4) Uani 1 1 d .
H18B H -1.3332 -0.3225 0.0128 0.147 Uiso 1 1 calc R
H18A H -1.3088 -0.2766 0.0899 0.147 Uiso 1 1 calc R
C19 C -1.1419(6) -0.2852(3) -0.0265(4) 0.081(2) Uani 1 1 d .
C20 C -1.0913(6) -0.3283(3) 0.0284(4) 0.080(2) Uani 1 1 d .
H20 H -1.1143 -0.3313 0.0802 0.096 Uiso 1 1 calc R
C21 C -1.0091(6) -0.3661(3) 0.0085(3) 0.082(2) Uani 1 1 d .
H21 H -0.9797 -0.3976 0.0458 0.098 Uiso 1 1 calc R
C22 C -0.9645(6) -0.3612(3) -0.0646(3) 0.0698(19) Uani 1 1 d .
C23 C -1.0125(5) -0.3174(3) -0.1177(3) 0.0610(17) Uani 1 1 d .
H23 H -0.9850 -0.3129 -0.1678 0.073 Uiso 1 1 calc R
C24 C -1.1005(5) -0.2790(3) -0.1012(3) 0.0718(19) Uani 1 1 d .
H24 H -1.1325 -0.2490 -0.1396 0.086 Uiso 1 1 calc R
C25 C -0.8734(6) -0.4002(3) -0.0831(3) 0.0662(18) Uani 1 1 d .
C26 C -0.8597(6) -0.4668(3) -0.0599(3) 0.077(2) Uani 1 1 d .
H26 H -0.9146 -0.4858 -0.0318 0.092 Uiso 1 1 calc R
C27 C -0.7726(6) -0.5033(3) -0.0762(3) 0.077(2) Uani 1 1 d .
H27 H -0.7678 -0.5466 -0.0601 0.092 Uiso 1 1 calc R
C28 C -0.6897(6) -0.4765(3) -0.1171(3) 0.0649(18) Uani 1 1 d .
C29 C -0.7028(6) -0.4124(3) -0.1397(3) 0.0680(18) Uani 1 1 d .
H29 H -0.6474 -0.3930 -0.1668 0.082 Uiso 1 1 calc R
C30 C -0.7910(6) -0.3771(3) -0.1244(3) 0.072(2) Uani 1 1 d .
H30 H -0.7963 -0.3344 -0.1430 0.087 Uiso 1 1 calc R
C31 C -0.5434(7) -0.5609(3) -0.0708(3) 0.087(2) Uani 1 1 d .
H31A H -0.5606 -0.5509 -0.0163 0.105 Uiso 1 1 calc R
H31B H -0.5687 -0.6048 -0.0848 0.105 Uiso 1 1 calc R
C32 C -0.4262(7) -0.5542(3) -0.0756(3) 0.077(2) Uani 1 1 d .
H32 H -0.3928 -0.5977 -0.0751 0.093 Uiso 1 1 calc R
C33 C -0.5154(8) -0.5019(3) -0.1766(3) 0.075(2) Uani 1 1 d .
C34 C -0.5396(7) -0.4672(2) -0.2544(4) 0.0715(19) Uani 1 1 d .
C35 C -0.4575(6) -0.4274(3) -0.2786(3) 0.0661(17) Uani 1 1 d .
H35 H -0.3893 -0.4224 -0.2443 0.079 Uiso 1 1 calc R
C36 C -0.4718(6) -0.3960(2) -0.3490(4) 0.0639(17) Uani 1 1 d .
H36 H -0.4130 -0.3712 -0.3653 0.077 Uiso 1 1 calc R
C37 C -0.5734(7) -0.4002(2) -0.3976(3) 0.074(2) Uani 1 1 d .
C38 C -0.6543(6) -0.4398(3) -0.3732(3) 0.0756(19) Uani 1 1 d .
H38 H -0.7218 -0.4446 -0.4084 0.091 Uiso 1 1 calc R
C39 C -0.6445(7) -0.4720(3) -0.3036(4) 0.085(2) Uani 1 1 d .
H39 H -0.7040 -0.4965 -0.2880 0.102 Uiso 1 1 calc R
C40 C -0.5961(5) -0.3671(2) -0.4777(3) 0.0587(16) Uani 1 1 d .
C41 C -0.6656(6) -0.3925(2) -0.5425(3) 0.080(2) Uani 1 1 d .
H41 H -0.6995 -0.4327 -0.5368 0.096 Uiso 1 1 calc R
C42 C -0.6867(5) -0.3603(2) -0.6154(3) 0.0679(18) Uani 1 1 d .
H42 H -0.7345 -0.3787 -0.6585 0.081 Uiso 1 1 calc R
C43 C -0.6373(5) -0.3006(2) -0.6251(3) 0.0622(17) Uani 1 1 d .
C44 C -0.5634(5) -0.2757(2) -0.5608(3) 0.0639(17) Uani 1 1 d .
H44 H -0.5269 -0.2363 -0.5668 0.077 Uiso 1 1 calc R
C45 C -0.5436(5) -0.3094(2) -0.4870(3) 0.0686(17) Uani 1 1 d .
H45 H -0.4941 -0.2923 -0.4438 0.082 Uiso 1 1 calc R
C46 C -0.6557(5) -0.2690(2) -0.7024(3) 0.0648(18) Uani 1 1 d .
C47 C -0.6944(6) -0.2542(2) -0.8366(3) 0.0714(18) Uani 1 1 d .
H47 H -0.6468 -0.2664 -0.8786 0.086 Uiso 1 1 calc R
C48 C -0.6513(5) -0.1898(2) -0.7968(3) 0.0599(16) Uani 1 1 d .
H48A H -0.5764 -0.1790 -0.8105 0.072 Uiso 1 1 calc R
H48B H -0.7032 -0.1544 -0.8135 0.072 Uiso 1 1 calc R
C49 C -0.6684(5) -0.1560(2) -0.6547(3) 0.0497(15) Uani 1 1 d .
C50 C -0.6149(5) -0.0998(2) -0.6572(3) 0.0658(18) Uani 1 1 d .
H50 H -0.5632 -0.0930 -0.6944 0.079 Uiso 1 1 calc R
C51 C -0.6373(5) -0.0513(2) -0.6034(3) 0.0701(18) Uani 1 1 d .
H51 H -0.6043 -0.0106 -0.6079 0.084 Uiso 1 1 calc R
C52 C -0.7042(5) -0.0606(2) -0.5457(3) 0.0646(17) Uani 1 1 d .
C53 C -0.7585(5) -0.1180(3) -0.5449(3) 0.0717(18) Uani 1 1 d .
H53 H -0.8070 -0.1249 -0.5056 0.086 Uiso 1 1 calc R
C54 C -0.7452(5) -0.1668(2) -0.5999(3) 0.0629(17) Uani 1 1 d .
H54 H -0.7862 -0.2054 -0.6002 0.076 Uiso 1 1 calc R
C55 C -0.7203(5) -0.0090(2) -0.4885(3) 0.0553(16) Uani 1 1 d .
C56 C -0.6380(5) 0.0339(2) -0.4634(3) 0.0614(16) Uani 1 1 d .
H56 H -0.5678 0.0292 -0.4823 0.074 Uiso 1 1 calc R
C57 C -0.6523(5) 0.0846(2) -0.4111(3) 0.0550(15) Uani 1 1 d .
H57 H -0.5922 0.1124 -0.3934 0.066 Uiso 1 1 calc R
C58 C -0.7562(5) 0.0933(2) -0.3860(3) 0.0543(15) Uani 1 1 d .
C59 C -0.8429(5) 0.0514(2) -0.4104(3) 0.0730(19) Uani 1 1 d .
H59 H -0.9139 0.0571 -0.3930 0.088 Uiso 1 1 calc R
C60 C -0.8240(5) 0.0007(2) -0.4612(2) 0.0627(17) Uani 1 1 d .
H60 H -0.8832 -0.0280 -0.4776 0.075 Uiso 1 1 calc R
C61 C -0.7152(5) 0.3006(2) -0.2450(3) 0.0667(17) Uani 1 1 d .
H61 H -0.6598 0.2784 -0.2052 0.080 Uiso 1 1 calc R
C62 C -0.6547(5) 0.3425(2) -0.2983(3) 0.0748(19) Uani 1 1 d .
H62C H -0.7087 0.3695 -0.3312 0.112 Uiso 1 1 calc R
H62A H -0.6151 0.3159 -0.3332 0.112 Uiso 1 1 calc R
H62B H -0.6012 0.3695 -0.2650 0.112 Uiso 1 1 calc R
C63 C -0.7981(6) 0.3425(3) -0.1985(4) 0.107(2) Uani 1 1 d .
H63B H -0.8500 0.3142 -0.1753 0.160 Uiso 1 1 calc R
H63C H -0.8401 0.3719 -0.2362 0.160 Uiso 1 1 calc R
H63A H -0.7547 0.3668 -0.1556 0.160 Uiso 1 1 calc R
C64 C -1.5069(11) -0.2713(5) -0.0670(6) 0.187(6) Uani 1 1 d .
H64 H -1.5380 -0.3096 -0.0423 0.224 Uiso 1 1 calc R
C65 C -1.6084(9) -0.2282(5) -0.1012(7) 0.200(6) Uani 1 1 d .
H65C H -1.6614 -0.2535 -0.1372 0.300 Uiso 1 1 calc R
H65A H -1.5815 -0.1925 -0.1309 0.300 Uiso 1 1 calc R
H65B H -1.6454 -0.2119 -0.0569 0.300 Uiso 1 1 calc R
C66 C -1.4390(7) -0.2963(4) -0.1366(5) 0.152(3) Uani 1 1 d .
H66A H -1.3687 -0.3154 -0.1126 0.228 Uiso 1 1 calc R
H66B H -1.4234 -0.2604 -0.1708 0.228 Uiso 1 1 calc R
H66C H -1.4835 -0.3282 -0.1689 0.228 Uiso 1 1 calc R
C67 C -0.3666(6) -0.5176(3) -0.0070(3) 0.0772(19) Uani 1 1 d .
H67 H -0.4100 -0.4776 -0.0019 0.093 Uiso 1 1 calc R
C68 C -0.3623(5) -0.5525(3) 0.0714(3) 0.089(2) Uani 1 1 d .
H68B H -0.3104 -0.5883 0.0720 0.134 Uiso 1 1 calc R
H68C H -0.4368 -0.5685 0.0778 0.134 Uiso 1 1 calc R
H68A H -0.3371 -0.5235 0.1156 0.134 Uiso 1 1 calc R
C69 C -0.2493(7) -0.4975(4) -0.0241(4) 0.128(3) Uani 1 1 d .
H69B H -0.2556 -0.4718 -0.0731 0.192 Uiso 1 1 calc R
H69C H -0.2048 -0.5356 -0.0312 0.192 Uiso 1 1 calc R
H69A H -0.2131 -0.4725 0.0211 0.192 Uiso 1 1 calc R
C70 C -0.8144(6) -0.2550(3) -0.8722(3) 0.0723(18) Uani 1 1 d .
H70 H -0.8356 -0.3007 -0.8812 0.087 Uiso 1 1 calc R
C71 C -0.8922(5) -0.2280(3) -0.8197(4) 0.087(2) Uani 1 1 d .
H71B H -0.8798 -0.1821 -0.8140 0.131 Uiso 1 1 calc R
H71A H -0.8791 -0.2482 -0.7668 0.131 Uiso 1 1 calc R
H71C H -0.9692 -0.2360 -0.8435 0.131 Uiso 1 1 calc R
C72 C -0.8281(5) -0.2227(3) -0.9559(3) 0.095(2) Uani 1 1 d .
H72B H -0.7728 -0.2401 -0.9878 0.143 Uiso 1 1 calc R
H72A H -0.8170 -0.1767 -0.9494 0.143 Uiso 1 1 calc R
H72C H -0.9031 -0.2311 -0.9833 0.143 Uiso 1 1 calc R

loop_
_atom_site_aniso_label
_atom_site_aniso_U_11
_atom_site_aniso_U_22
_atom_site_aniso_U_33
_atom_site_aniso_U_23
_atom_site_aniso_U_13
_atom_site_aniso_U_12
N1 0.089(4) 0.037(3) 0.061(2) -0.023(2) 0.044(3) -0.024(3)
N2 0.078(4) 0.024(2) 0.081(3) -0.010(2) 0.032(3) 0.002(2)
N3 0.106(5) 0.066(4) 0.199(6) -0.061(4) 0.119(5) -0.049(4)
N4 0.142(6) 0.088(5) 0.076(3) -0.039(3) 0.069(4) -0.069(5)
N5 0.120(5) 0.027(3) 0.065(3) 0.002(3) -0.003(3) -0.009(3)
N6 0.155(6) 0.065(4) 0.046(3) -0.006(3) -0.007(3) 0.051(4)
N7 0.109(4) 0.035(2) 0.040(2) 0.004(2) 0.017(2) 0.006(3)
N8 0.092(4) 0.032(2) 0.035(2) 0.0014(19) 0.028(2) -0.007(2)
C1 0.096(5) 0.028(3) 0.065(3) -0.003(3) 0.044(3) -0.007(3)
C2 0.070(4) 0.042(3) 0.055(3) -0.010(3) 0.016(3) -0.004(3)
C3 0.068(5) 0.034(3) 0.061(3) -0.007(3) 0.014(3) -0.012(3)
C4 0.080(5) 0.037(3) 0.038(3) -0.023(2) 0.019(3) -0.012(3)
C5 0.068(5) 0.037(3) 0.066(3) -0.023(3) 0.030(3) -0.012(3)
C6 0.068(5) 0.037(3) 0.077(3) -0.023(3) 0.033(3) 0.002(3)
C7 0.047(4) 0.047(4) 0.060(3) -0.021(3) 0.012(3) -0.013(3)
C8 0.052(5) 0.050(4) 0.075(3) 0.006(3) 0.020(3) 0.022(3)
C9 0.047(4) 0.033(3) 0.084(4) 0.004(3) 0.019(3) 0.003(3)
C10 0.029(4) 0.050(3) 0.064(3) -0.018(3) 0.020(3) -0.011(3)
C11 0.093(6) 0.051(4) 0.081(4) -0.023(3) 0.042(4) -0.021(4)
C12 0.079(6) 0.066(4) 0.098(4) -0.038(4) 0.037(4) -0.031(4)
C13 0.107(7) 0.049(4) 0.096(5) -0.033(4) 0.077(5) -0.025(5)
C14 0.078(6) 0.072(5) 0.063(3) -0.021(3) 0.039(4) -0.027(4)
C15 0.067(5) 0.049(3) 0.047(3) -0.006(3) 0.024(3) -0.020(3)
C16 0.122(7) 0.033(4) 0.097(5) -0.024(3) 0.047(5) -0.018(5)
C17 0.147(9) 0.075(6) 0.142(6) -0.052(5) 0.085(7) -0.040(6)
C18 0.183(9) 0.104(7) 0.108(5) -0.051(5) 0.117(6) -0.083(6)
C19 0.116(6) 0.066(5) 0.073(4) -0.031(4) 0.054(4) -0.048(4)
C20 0.121(7) 0.057(4) 0.069(4) 0.012(4) 0.036(4) -0.023(4)
C21 0.140(7) 0.051(4) 0.053(4) 0.017(3) 0.003(4) -0.032(4)
C22 0.121(6) 0.047(4) 0.049(3) 0.017(3) 0.040(4) -0.013(4)
C23 0.090(5) 0.056(4) 0.045(3) -0.004(3) 0.036(3) -0.015(4)
C24 0.117(6) 0.064(4) 0.041(3) -0.012(3) 0.032(3) -0.016(4)
C25 0.108(6) 0.050(4) 0.040(3) 0.016(3) 0.008(3) -0.021(4)
C26 0.128(7) 0.067(5) 0.032(3) 0.005(3) -0.004(3) -0.039(5)
C27 0.116(7) 0.043(4) 0.065(4) 0.026(3) -0.016(4) 0.004(4)
C28 0.104(6) 0.036(4) 0.052(3) 0.018(3) 0.000(3) -0.023(4)
C29 0.107(6) 0.043(4) 0.054(3) 0.007(3) 0.010(3) -0.020(4)
C30 0.147(7) 0.027(3) 0.048(3) 0.003(3) 0.035(4) -0.016(4)
C31 0.147(8) 0.032(3) 0.069(4) 0.019(3) -0.039(5) -0.009(4)
C32 0.117(7) 0.046(4) 0.064(4) 0.008(3) -0.010(4) 0.030(4)
C33 0.156(8) 0.022(3) 0.045(3) -0.003(3) 0.008(5) 0.011(4)
C34 0.115(7) 0.026(3) 0.076(4) -0.001(3) 0.023(5) 0.012(4)
C35 0.095(6) 0.049(4) 0.055(3) -0.002(3) 0.010(3) 0.010(4)
C36 0.092(6) 0.036(3) 0.061(4) -0.011(3) 0.000(4) 0.005(3)
C37 0.141(7) 0.020(3) 0.065(4) -0.008(3) 0.035(5) 0.009(4)
C38 0.121(6) 0.040(3) 0.065(4) 0.016(3) 0.011(4) 0.016(4)
C39 0.139(8) 0.041(4) 0.072(4) 0.003(3) 0.002(5) 0.016(4)
C40 0.101(5) 0.023(3) 0.052(3) -0.011(3) 0.009(3) 0.013(3)
C41 0.148(7) 0.030(3) 0.067(4) -0.002(3) 0.030(4) 0.013(4)
C42 0.131(6) 0.027(3) 0.047(3) -0.001(3) 0.017(3) -0.010(3)
C43 0.099(5) 0.045(4) 0.047(3) -0.015(3) 0.024(3) 0.014(3)
C44 0.109(5) 0.042(3) 0.045(3) -0.010(3) 0.025(3) 0.006(3)
C45 0.109(6) 0.039(3) 0.060(3) -0.017(3) 0.019(3) 0.016(4)
C46 0.115(6) 0.046(4) 0.039(3) 0.001(3) 0.033(3) 0.005(3)
C47 0.114(6) 0.044(3) 0.063(3) -0.001(3) 0.038(4) 0.001(4)
C48 0.085(5) 0.046(3) 0.053(3) -0.009(3) 0.025(3) -0.014(3)
C49 0.085(5) 0.025(3) 0.044(3) -0.005(2) 0.025(3) -0.005(3)
C50 0.117(6) 0.036(3) 0.056(3) -0.007(3) 0.056(3) -0.019(3)
C51 0.108(5) 0.035(3) 0.077(3) -0.006(3) 0.050(4) -0.022(3)
C52 0.123(6) 0.016(3) 0.065(3) -0.001(3) 0.052(3) 0.004(3)
C53 0.099(5) 0.056(4) 0.075(3) 0.007(3) 0.065(4) -0.003(4)
C54 0.101(5) 0.025(3) 0.073(3) -0.017(3) 0.051(4) -0.019(3)
C55 0.081(5) 0.034(3) 0.056(3) -0.001(3) 0.028(3) -0.009(3)
C56 0.076(5) 0.044(3) 0.070(3) 0.004(3) 0.033(3) 0.001(3)
C57 0.077(5) 0.043(3) 0.054(3) -0.005(3) 0.041(3) -0.005(3)
C58 0.084(5) 0.043(3) 0.043(3) 0.002(3) 0.034(3) -0.008(3)
C59 0.104(6) 0.049(4) 0.077(4) -0.022(3) 0.052(4) -0.027(4)
C60 0.105(6) 0.039(3) 0.047(3) -0.011(3) 0.025(3) -0.025(3)
C61 0.076(5) 0.045(3) 0.090(4) -0.018(3) 0.053(3) -0.012(3)
C62 0.099(6) 0.034(3) 0.096(4) 0.002(3) 0.033(4) 0.002(3)
C63 0.141(7) 0.052(4) 0.142(5) -0.038(4) 0.076(5) -0.004(4)
C64 0.258(14) 0.117(8) 0.223(10) -0.084(8) 0.175(11) -0.128(9)
C65 0.144(11) 0.102(8) 0.372(16) -0.034(9) 0.104(10) -0.041(7)
C66 0.178(9) 0.098(6) 0.191(7) -0.074(6) 0.069(7) -0.064(6)
C67 0.091(6) 0.078(5) 0.059(4) -0.008(3) -0.008(4) 0.018(4)
C68 0.125(6) 0.091(5) 0.053(3) -0.009(3) 0.019(3) 0.000(4)
C69 0.136(8) 0.139(7) 0.107(5) 0.028(5) 0.007(5) -0.026(6)
C70 0.081(6) 0.050(4) 0.082(4) 0.005(3) -0.005(4) -0.027(4)
C71 0.080(6) 0.070(5) 0.111(4) 0.008(4) 0.008(4) 0.000(4)
C72 0.123(6) 0.074(5) 0.085(4) 0.028(4) -0.001(4) -0.018(4)

loop_
_atom_type_symbol
_atom_type_description
_atom_type_scat_dispersion_real
_atom_type_scat_dispersion_imag
_atom_type_scat_source
C C 0.0033 0.0016 'International Tables Vol C Tables 4.2.6.8 and 6.1.1.4'
H H 0.0000 0.0000 'International Tables Vol C Tables 4.2.6.8 and 6.1.1.4'
N N 0.0061 0.0033 'International Tables Vol C Tables 4.2.6.8 and 6.1.1.4'

loop_
_geom_angle_atom_site_label_1
_geom_angle_atom_site_label_2
_geom_angle_atom_site_label_3
_geom_angle
N1 C1 H1B 111.2
N1 C1 H1A 111.2
N1 C1 C2 102.6(4)
N1 C3 C4 122.7(4)
N2 C2 C1 106.2(4)
N2 C2 H2 108.6
N2 C2 C61 112.5(4)
N2 C3 N1 115.9(4)
N2 C3 C4 121.0(4)
N3 C16 N4 118.6(7)
N3 C16 C13 124.2(7)
N3 C17 H17 109.1
N3 C17 C18 106.7(7)
N3 C17 C64 107.9(7)
N4 C16 C13 117.1(7)
N4 C18 H18B 111.2
N4 C18 H18A 111.2
N5 C31 H31A 110.9
N5 C31 H31B 110.9
N5 C33 C34 121.7(7)
N6 C32 C31 104.0(6)
N6 C32 H32 108.0
N6 C32 C67 115.5(6)
N6 C33 N5 115.3(6)
N6 C33 C34 122.6(7)
N7 C46 N8 117.1(4)
N7 C46 C43 120.7(5)
N7 C47 H47 109.4
N7 C47 C48 101.6(4)
N8 C46 C43 122.2(5)
N8 C48 C47 102.6(4)
N8 C48 H48A 111.2
N8 C48 H48B 111.2
N8 C49 C54 120.3(4)
C1 C2 H2 108.6
C1 C2 C61 112.3(4)
H1B C1 H1A 109.2
C2 C1 H1B 111.2
C2 C1 H1A 111.2
C2 C61 H61 109.6
C2 C61 C63 108.8(4)
C3 N1 C1 105.8(4)
C3 N1 C58 129.8(4)
C3 N2 C2 106.1(4)
C4 C5 H5 120.7
C4 C9 C8 118.5(5)
C4 C9 H9 120.7
C5 C4 C3 116.7(5)
C5 C6 H6 118.5
C5 C6 C7 122.9(5)
C6 C5 C4 118.6(5)
C6 C5 H5 120.7
C6 C7 C10 122.3(5)
C7 C6 H6 118.5
C7 C8 H8 118.1
C7 C8 C9 123.8(5)
C8 C7 C6 114.3(5)
C8 C7 C10 123.4(5)
C8 C9 H9 120.7
C9 C4 C3 121.6(5)
C9 C4 C5 121.7(5)
C9 C8 H8 118.1
C10 C11 H11 118.6
C10 C11 C12 122.9(6)
C10 C15 H15 119.4
C11 C10 C7 119.6(6)
C11 C12 H12 121.7
C11 C12 C13 116.5(7)
C12 C11 H11 118.6
C12 C13 C16 114.5(8)
C13 C12 H12 121.7
C13 C14 H14 119.0
C14 C13 C12 118.6(6)
C14 C13 C16 126.7(8)
C14 C15 C10 121.3(6)
C14 C15 H15 119.4
C15 C10 C7 121.7(5)
C15 C10 C11 118.7(5)
C15 C14 C13 122.0(6)
C15 C14 H14 119.0
C16 N3 C17 106.9(7)
C16 N4 C18 103.1(7)
C16 N4 C19 133.8(6)
C17 C18 N4 102.9(7)
C17 C18 H18B 111.2
C17 C18 H18A 111.2
C17 C64 H64 107.2
C17 C64 C66 108.8(8)
C18 C17 H17 109.1
C18 C17 C64 114.8(8)
H18B C18 H18A 109.1
C19 N4 C18 117.6(6)
C19 C20 H20 120.0
C19 C24 H24 120.3
C20 C19 N4 120.3(6)
C20 C19 C24 118.4(7)
C20 C21 H21 118.3
C20 C21 C22 123.5(6)
C21 C20 C19 120.0(6)
C21 C20 H20 120.0
C21 C22 C25 122.5(6)
C22 C21 H21 118.3
C22 C23 H23 118.8
C22 C23 C24 122.3(5)
C22 C25 C26 123.5(6)
C23 C22 C21 116.3(6)
C23 C22 C25 121.2(5)
C23 C24 C19 119.4(6)
C23 C24 H24 120.3
C24 C19 N4 121.2(7)
C24 C23 H23 118.8
C25 C26 H26 118.3
C25 C30 H30 118.5
C26 C27 H27 120.2
C26 C27 C28 119.7(6)
C27 C26 C25 123.5(6)
C27 C26 H26 118.3
C27 C28 N5 118.6(5)
C28 N5 C31 123.7(6)
C28 C27 H27 120.2
C28 C29 H29 118.7
C29 C28 N5 124.4(6)
C29 C28 C27 116.9(6)
C29 C30 C25 123.1(5)
C29 C30 H30 118.5
C30 C25 C22 122.4(5)
C30 C25 C26 114.1(6)
C30 C29 C28 122.7(6)
C30 C29 H29 118.7
C31 C32 H32 108.0
C31 C32 C67 113.0(6)
H31A C31 H31B 108.9
C32 C31 N5 104.3(6)
C32 C31 H31A 110.9
C32 C31 H31B 110.9
C32 C67 H67 107.0
C32 C67 C68 112.7(5)
C32 C67 C69 111.2(5)
C33 N5 C28 128.5(5)
C33 N5 C31 103.3(6)
C33 N6 C32 108.0(6)
C34 C35 H35 118.9
C34 C39 H39 121.9
C35 C34 C33 118.7(7)
C35 C34 C39 119.1(6)
C35 C36 H36 120.3
C35 C36 C37 119.3(6)
C36 C35 C34 122.2(6)
C36 C35 H35 118.9
C36 C37 C40 122.7(6)
C37 C36 H36 120.3
C37 C38 H38 117.6
C38 C37 C36 118.1(5)
C38 C37 C40 119.0(7)
C38 C39 C34 116.3(7)
C38 C39 H39 121.9
C39 C34 C33 122.2(7)
C39 C38 C37 124.9(7)
C39 C38 H38 117.6
C40 C41 H41 119.1
C40 C45 C44 120.3(5)
C40 C45 H45 119.9
C41 C40 C37 122.9(5)
C41 C42 H42 120.0
C41 C42 C43 120.0(5)
C42 C41 C40 121.7(5)
C42 C41 H41 119.1
C42 C43 C44 118.6(5)
C42 C43 C46 119.5(5)
C43 C42 H42 120.0
C43 C44 H44 119.9
C43 C44 C45 120.2(5)
C44 C43 C46 121.7(5)
C44 C45 H45 119.9
C45 C40 C37 118.0(6)
C45 C40 C41 119.1(5)
C45 C44 H44 119.9
C46 N7 C47 108.6(4)
C46 N8 C48 106.9(4)
C46 N8 C49 128.6(3)
C47 C48 H48A 111.2
C47 C48 H48B 111.2
C47 C70 H70 106.7
C47 C70 C72 110.1(5)
C48 C47 H47 109.4
H48A C48 H48B 109.2
C49 N8 C48 121.7(4)
C49 C50 H50 120.7
C49 C50 C51 118.6(4)
C49 C54 H54 121.5
C50 C49 N8 118.3(4)
C50 C49 C54 121.4(4)
C50 C51 H51 118.8
C51 C50 H50 120.7
C51 C52 C53 117.6(4)
C51 C52 C55 120.1(5)
C52 C51 C50 122.5(5)
C52 C51 H51 118.8
C52 C53 H53 118.7
C52 C53 C54 122.7(4)
C53 C52 C55 122.3(5)
C53 C54 C49 117.0(4)
C53 C54 H54 121.5
C54 C53 H53 118.7
C55 C56 H56 118.4
C55 C56 C57 123.3(5)
C55 C60 H60 119.0
C56 C55 C52 122.1(5)
C56 C55 C60 116.7(5)
C56 C57 H57 120.7
C57 C56 H56 118.4
C57 C58 N1 117.5(5)
C57 C58 C59 120.4(5)
C58 N1 C1 124.0(4)
C58 C57 C56 118.5(5)
C58 C57 H57 120.7
C58 C59 H59 120.5
C58 C59 C60 119.0(5)
C59 C58 N1 122.1(5)
C59 C60 C55 122.1(5)
C59 C60 H60 119.0
C60 C55 C52 121.1(5)
C60 C59 H59 120.5
C61 C2 H2 108.6
C61 C62 H62C 109.5
C61 C62 H62A 109.5
C61 C62 H62B 109.5
C61 C63 H63B 109.5
C61 C63 H63C 109.5
C61 C63 H63A 109.5
C62 C61 C2 109.0(4)
C62 C61 H61 109.6
C62 C61 C63 110.4(4)
H62C C62 H62A 109.5
H62C C62 H62B 109.5
H62A C62 H62B 109.5
C63 C61 H61 109.6
H63B C63 H63C 109.5
H63B C63 H63A 109.5
H63C C63 H63A 109.5
C64 C17 H17 109.1
C64 C65 H65C 109.5
C64 C65 H65A 109.5
C64 C65 H65B 109.5
C64 C66 H66A 109.5
C64 C66 H66B 109.5
C64 C66 H66C 109.5
C65 C64 C17 114.4(8)
C65 C64 H64 107.2
C65 C64 C66 111.7(10)
H65C C65 H65A 109.5
H65C C65 H65B 109.5
H65A C65 H65B 109.5
C66 C64 H64 107.2
H66A C66 H66B 109.5
H66A C66 H66C 109.5
H66B C66 H66C 109.5
C67 C32 H32 108.0
C67 C68 H68B 109.5
C67 C68 H68C 109.5
C67 C68 H68A 109.5
C67 C69 H69B 109.5
C67 C69 H69C 109.5
C67 C69 H69A 109.5
C68 C67 H67 107.0
C68 C67 C69 111.5(5)
H68B C68 H68C 109.5
H68B C68 H68A 109.5
H68C C68 H68A 109.5
C69 C67 H67 107.0
H69B C69 H69C 109.5
H69B C69 H69A 109.5
H69C C69 H69A 109.5
C70 C47 N7 111.0(5)
C70 C47 H47 109.4
C70 C47 C48 115.6(5)
C70 C71 H71B 109.5
C70 C71 H71A 109.5
C70 C71 H71C 109.5
C70 C72 H72B 109.5
C70 C72 H72A 109.5
C70 C72 H72C 109.5
C71 C70 C47 114.5(5)
C71 C70 H70 106.7
C71 C70 C72 111.8(5)
H71B C71 H71A 109.5
H71B C71 H71C 109.5
H71A C71 H71C 109.5
C72 C70 H70 106.7
H72B C72 H72A 109.5
H72B C72 H72C 109.5
H72A C72 H72C 109.5

loop_
_geom_bond_atom_site_label_1
_geom_bond_atom_site_label_2
_geom_bond_distance
N1 C1 1.456(5)
N1 C3 1.407(6)
N1 C58 1.407(6)
N2 C2 1.463(5)
N2 C3 1.285(5)
N3 C16 1.250(8)
N3 C17 1.446(8)
N4 C16 1.388(8)
N4 C18 1.508(7)
N4 C19 1.428(8)
N5 C28 1.419(7)
N5 C31 1.479(6)
N5 C33 1.361(7)
N6 C32 1.437(7)
N6 C33 1.265(7)
N7 C46 1.248(5)
N7 C47 1.536(6)
N8 C46 1.385(6)
N8 C48 1.483(5)
N8 C49 1.408(5)
C1 H1B 0.9900
C1 H1A 0.9900
C1 C2 1.512(6)
C2 H2 1.0000
C2 C61 1.551(6)
C3 C4 1.517(6)
C4 C5 1.376(6)
C4 C9 1.361(6)
C5 H5 0.9500
C5 C6 1.364(6)
C6 H6 0.9500
C6 C7 1.437(6)
C7 C8 1.378(6)
C7 C10 1.463(7)
C8 H8 0.9500
C8 C9 1.385(6)
C9 H9 0.9500
C10 C11 1.371(7)
C10 C15 1.362(6)
C11 H11 0.9500
C11 C12 1.393(7)
C12 H12 0.9500
C12 C13 1.434(8)
C13 C14 1.380(8)
C13 C16 1.534(8)
C14 H14 0.9500
C14 C15 1.342(6)
C15 H15 0.9500
C17 H17 1.0000
C17 C18 1.492(10)
C17 C64 1.582(12)
C18 H18B 0.9900
C18 H18A 0.9900
C19 C20 1.380(8)
C19 C24 1.415(7)
C20 H20 0.9500
C20 C21 1.347(8)
C21 H21 0.9500
C21 C22 1.408(7)
C22 C23 1.360(7)
C22 C25 1.439(7)
C23 H23 0.9500
C23 C24 1.392(7)
C24 H24 0.9500
C25 C26 1.458(8)
C25 C30 1.373(7)
C26 H26 0.9500
C26 C27 1.359(8)
C27 H27 0.9500
C27 C28 1.404(7)
C28 C29 1.403(7)
C29 H29 0.9500
C29 C30 1.351(7)
C30 H30 0.9500
C31 H31A 0.9900
C31 H31B 0.9900
C31 C32 1.438(8)
C32 H32 1.0000
C32 C67 1.492(8)
C33 C34 1.493(8)
C34 C35 1.398(7)
C34 C39 1.427(8)
C35 H35 0.9500
C35 C36 1.348(6)
C36 H36 0.9500
C36 C37 1.390(8)
C37 C38 1.386(8)
C37 C40 1.511(7)
C38 H38 0.9500
C38 C39 1.344(7)
C39 H39 0.9500
C40 C41 1.395(7)
C40 C45 1.385(7)
C41 H41 0.9500
C41 C42 1.394(6)
C42 H42 0.9500
C42 C43 1.407(6)
C43 C44 1.413(7)
C43 C46 1.452(6)
C44 H44 0.9500
C44 C45 1.422(6)
C45 H45 0.9500
C47 H47 1.0000
C47 C48 1.569(7)
C47 C70 1.498(7)
C48 H48A 0.9900
C48 H48B 0.9900
C49 C50 1.351(6)
C49 C54 1.408(6)
C50 H50 0.9500
C50 C51 1.412(6)
C51 H51 0.9500
C51 C52 1.355(6)
C52 C53 1.374(7)
C52 C55 1.479(6)
C53 H53 0.9500
C53 C54 1.405(6)
C54 H54 0.9500
C55 C56 1.369(6)
C55 C60 1.405(7)
C56 H56 0.9500
C56 C57 1.406(6)
C57 H57 0.9500
C57 C58 1.389(6)
C58 C59 1.390(7)
C59 H59 0.9500
C59 C60 1.401(6)
C60 H60 0.9500
C61 H61 1.0000
C61 C62 1.511(6)
C61 C63 1.611(6)
C62 H62C 0.9800
C62 H62A 0.9800
C62 H62B 0.9800
C63 H63B 0.9800
C63 H63C 0.9800
C63 H63A 0.9800
C64 H64 1.0000
C64 C65 1.575(14)
C64 C66 1.602(9)
C65 H65C 0.9800
C65 H65A 0.9800
C65 H65B 0.9800
C66 H66A 0.9800
C66 H66B 0.9800
C66 H66C 0.9800
C67 H67 1.0000
C67 C68 1.505(7)
C67 C69 1.542(8)
C68 H68B 0.9800
C68 H68C 0.9800
C68 H68A 0.9800
C69 H69B 0.9800
C69 H69C 0.9800
C69 H69A 0.9800
C70 H70 1.0000
C70 C71 1.484(7)
C70 C72 1.551(6)
C71 H71B 0.9800
C71 H71A 0.9800
C71 H71C 0.9800
C72 H72B 0.9800
C72 H72A 0.9800
C72 H72C 0.9800

loop_
_geom_torsion_atom_site_label_1
_geom_torsion_atom_site_label_2
_geom_torsion_atom_site_label_3
_geom_torsion_atom_site_label_4
_geom_torsion
N1 C1 C2 N2 18.5(5)
N1 C1 C2 C61 141.8(4)
N1 C3 C4 C5 -140.2(5)
N1 C3 C4 C9 40.1(7)
N1 C58 C59 C60 -179.6(4)
N2 C2 C61 C62 -176.5(4)
N2 C2 C61 C63 -56.1(6)
N2 C3 C4 C5 46.8(7)
N2 C3 C4 C9 -132.9(5)
N3 C17 C18 N4 -13.3(7)
N3 C17 C64 C65 -58.4(9)
N3 C17 C64 C66 67.2(10)
N4 C19 C20 C21 178.6(5)
N4 C19 C24 C23 178.9(5)
N5 C28 C29 C30 -178.1(5)
N5 C31 C32 N6 -22.3(6)
N5 C31 C32 C67 103.7(5)
N5 C33 C34 C35 147.1(5)
N5 C33 C34 C39 -31.3(7)
N6 C32 C67 C68 -172.9(5)
N6 C32 C67 C69 -46.8(8)
N6 C33 C34 C35 -40.4(8)
N6 C33 C34 C39 141.3(6)
N7 C47 C48 N8 -17.2(5)
N7 C47 C70 C71 68.3(6)
N7 C47 C70 C72 -164.9(4)
N8 C49 C50 C51 178.3(4)
N8 C49 C54 C53 178.0(5)
C1 N1 C3 N2 4.6(6)
C1 N1 C3 C4 -168.7(5)
C1 N1 C58 C57 34.2(7)
C1 N1 C58 C59 -146.7(5)
C1 C2 C61 C62 63.8(6)
C1 C2 C61 C63 -175.8(4)
C2 N2 C3 N1 7.7(6)
C2 N2 C3 C4 -178.9(5)
C3 N1 C1 C2 -14.1(5)
C3 N1 C58 C57 -155.1(5)
C3 N1 C58 C59 24.1(8)
C3 N2 C2 C1 -16.4(6)
C3 N2 C2 C61 -139.6(5)
C3 C4 C5 C6 -178.1(4)
C3 C4 C9 C8 174.7(4)
C4 C5 C6 C7 1.8(7)
C5 C4 C9 C8 -4.9(7)
C5 C6 C7 C8 -1.5(6)
C5 C6 C7 C10 178.5(4)
C6 C7 C8 C9 -2.0(7)
C6 C7 C10 C11 36.1(7)
C6 C7 C10 C15 -143.0(5)
C7 C8 C9 C4 5.3(7)
C7 C10 C11 C12 -179.0(4)
C7 C10 C15 C14 178.1(4)
C8 C7 C10 C11 -143.9(5)
C8 C7 C10 C15 37.1(7)
C9 C4 C5 C6 1.6(7)
C10 C7 C8 C9 177.9(5)
C10 C11 C12 C13 -0.8(7)
C11 C10 C15 C14 -0.9(7)
C11 C12 C13 C14 2.4(7)
C11 C12 C13 C16 177.7(4)
C12 C13 C14 C15 -3.4(8)
C12 C13 C16 N3 -33.2(8)
C12 C13 C16 N4 151.5(5)
C13 C14 C15 C10 2.7(7)
C14 C13 C16 N3 141.7(7)
C14 C13 C16 N4 -33.6(8)
C15 C10 C11 C12 0.0(7)
C16 N3 C17 C18 12.6(8)
C16 N3 C17 C64 -111.3(8)
C16 N4 C18 C17 9.5(6)
C16 N4 C19 C20 163.1(6)
C16 N4 C19 C24 -14.1(10)
C16 C13 C14 C15 -178.1(5)
C17 N3 C16 N4 -6.7(9)
C17 N3 C16 C13 178.1(6)
C18 N4 C16 N3 -2.1(7)
C18 N4 C16 C13 173.4(5)
C18 N4 C19 C20 -47.9(8)
C18 N4 C19 C24 134.9(6)
C18 C17 C64 C65 -177.3(7)
C18 C17 C64 C66 -51.7(10)
C19 N4 C16 N3 150.0(6)
C19 N4 C16 C13 -34.5(9)
C19 N4 C18 C17 -148.1(6)
C19 C20 C21 C22 4.9(10)
C20 C19 C24 C23 1.6(8)
C20 C21 C22 C23 -2.9(9)
C20 C21 C22 C25 177.1(6)
C21 C22 C23 C24 0.3(8)
C21 C22 C25 C26 37.6(8)
C21 C22 C25 C30 -142.2(5)
C22 C23 C24 C19 0.3(8)
C22 C25 C26 C27 -178.9(5)
C22 C25 C30 C29 177.5(5)
C23 C22 C25 C26 -142.3(5)
C23 C22 C25 C30 37.9(8)
C24 C19 C20 C21 -4.1(9)
C25 C22 C23 C24 -179.8(5)
C25 C26 C27 C28 0.4(9)
C26 C25 C30 C29 -2.3(8)
C26 C27 C28 N5 176.9(5)
C26 C27 C28 C29 -0.5(8)
C27 C28 C29 C30 -0.8(8)
C28 N5 C31 C32 -140.5(6)
C28 N5 C33 N6 151.0(5)
C28 N5 C33 C34 -35.9(8)
C28 C29 C30 C25 2.3(9)
C30 C25 C26 C27 0.9(8)
C31 N5 C28 C27 -37.5(7)
C31 N5 C28 C29 139.8(5)
C31 N5 C33 N6 -5.5(6)
C31 N5 C33 C34 167.6(5)
C31 C32 C67 C68 67.6(7)
C31 C32 C67 C69 -166.3(5)
C32 N6 C33 N5 -9.1(7)
C32 N6 C33 C34 177.9(5)
C33 N5 C28 C27 170.4(5)
C33 N5 C28 C29 -12.4(9)
C33 N5 C31 C32 17.4(6)
C33 N6 C32 C31 19.9(7)
C33 N6 C32 C67 -104.5(7)
C33 C34 C35 C36 178.0(5)
C33 C34 C39 C38 -178.1(5)
C34 C35 C36 C37 3.6(8)
C35 C34 C39 C38 3.6(8)
C35 C36 C37 C38 -3.5(7)
C35 C36 C37 C40 -179.4(4)
C36 C37 C38 C39 3.9(8)
C36 C37 C40 C41 146.7(5)
C36 C37 C40 C45 -32.2(7)
C37 C38 C39 C34 -3.9(8)
C37 C40 C41 C42 178.9(5)
C37 C40 C45 C44 -179.0(5)
C38 C37 C40 C41 -29.2(7)
C38 C37 C40 C45 152.0(5)
C39 C34 C35 C36 -3.6(8)
C40 C37 C38 C39 180.0(5)
C40 C41 C42 C43 0.1(8)
C41 C40 C45 C44 2.1(8)
C41 C42 C43 C44 2.3(8)
C41 C42 C43 C46 177.1(5)
C42 C43 C44 C45 -2.5(7)
C42 C43 C46 N7 -29.0(8)
C42 C43 C46 N8 154.9(5)
C43 C44 C45 C40 0.3(7)
C44 C43 C46 N7 145.7(5)
C44 C43 C46 N8 -30.4(8)
C45 C40 C41 C42 -2.3(8)
C46 N7 C47 C48 14.8(6)
C46 N7 C47 C70 -108.7(6)
C46 N8 C48 C47 14.9(6)
C46 N8 C49 C50 153.1(6)
C46 N8 C49 C54 -28.6(8)
C46 C43 C44 C45 -177.2(5)
C47 N7 C46 N8 -6.1(7)
C47 N7 C46 C43 177.7(5)
C48 N8 C46 N7 -6.2(7)
C48 N8 C46 C43 170.0(5)
C48 N8 C49 C50 -48.3(7)
C48 N8 C49 C54 130.0(5)
C48 C47 C70 C71 -46.8(6)
C48 C47 C70 C72 80.0(6)
C49 N8 C46 N7 154.8(5)
C49 N8 C46 C43 -29.0(9)
C49 N8 C48 C47 -147.8(5)
C49 C50 C51 C52 4.9(9)
C50 C49 C54 C53 -3.8(8)
C50 C51 C52 C53 -5.5(9)
C50 C51 C52 C55 177.0(5)
C51 C52 C53 C54 1.4(9)
C51 C52 C55 C56 -32.6(8)
C51 C52 C55 C60 143.3(6)
C52 C53 C54 C49 3.1(9)
C52 C55 C56 C57 177.9(4)
C52 C55 C60 C59 -176.5(4)
C53 C52 C55 C56 150.1(6)
C53 C52 C55 C60 -34.0(8)
C54 C49 C50 C51 0.0(8)
C55 C52 C53 C54 178.8(5)
C55 C56 C57 C58 -2.6(7)
C56 C55 C60 C59 -0.3(7)
C56 C57 C58 N1 -179.0(4)
C56 C57 C58 C59 1.8(7)
C57 C58 C59 C60 -0.5(7)
C58 N1 C1 C2 158.6(5)
C58 N1 C3 N2 -167.5(5)
C58 N1 C3 C4 19.2(8)
C58 C59 C60 C55 -0.3(7)
C60 C55 C56 C57 1.8(7)
C64 C17 C18 N4 106.3(6)
C70 C47 C48 N8 103.2(5)

loop_
_platon_squeeze_void_nr
_platon_squeeze_void_average_x
_platon_squeeze_void_average_y
_platon_squeeze_void_average_z
_platon_squeeze_void_volume
_platon_squeeze_void_count_electrons
_platon_squeeze_void_content
1 -0.027 1.047 0.500 1736 381
;
;
